data_7237850
loop_
_publ_author_name
'Liu, Guang-Ning'
'Zhao, Ruo-Yu'
'Xu, Rang-Dong'
'Liu, Qisheng'
'Xu, Bo'
'Wang, Yang-Yang'
'Wu, Qian'
'Wang, Jun-Nuan'
'Nie, Yong'
'Li, Cuncheng'

_publ_section_title
;
 Constructing moisture-stable hybrid lead iodine semiconductors based on
 hydrogen-bond-free and dual-iodine strategies
;
_journal_issue 25
_journal_name_full 'Journal of Materials Chemistry C'
_journal_page_first 7700
_journal_paper_doi 10.1039/C9TC01967G
_journal_volume 7
_journal_year 2019
_chemical_formula_moiety 'I8 Pb3, C14 H19 N2'
_chemical_formula_sum 'C14 H19 I8 N2 Pb3'
_chemical_formula_weight 1852.08
_chemical_name_systematic (1,1'-diethyl-[2,2'-bipyridine]-1,1'-diium)Pb3I8
_space_group_crystal_system monoclinic
_space_group_IT_number 14
_space_group_name_Hall '-P 2yn'
_space_group_name_H-M_alt 'P 1 21/n 1'
_atom_sites_solution_hydrogens geom
_audit_creation_date 2016-05-17
_audit_creation_method
;
Olex2 1.2
(compiled 2016.02.19 svn.r3266 for OlexSys, GUI svn.r5155)
;
_audit_update_record
;
2019-02-11 deposited with the CCDC.	2019-05-23 downloaded from the CCDC.
;
_cell_angle_alpha 90
_cell_angle_beta 94.994(4)
_cell_angle_gamma 90
_cell_formula_units_Z 4
_cell_length_a 7.8325(3)
_cell_length_b 22.8994(6)
_cell_length_c 18.3031(8)
_cell_measurement_reflns_used 5137
_cell_measurement_temperature 293(2)
_cell_measurement_theta_max 27.9020
_cell_measurement_theta_min 3.4080
_cell_volume 3270.4(2)
_computing_molecular_graphics 'Olex2 (Dolomanov et al., 2009)'
_computing_publication_material 'Olex2 (Dolomanov et al., 2009)'
_computing_structure_refinement 'ShelXL (Sheldrick, 2015)'
_computing_structure_solution 'SHELXS-97 (Sheldrick, 1990)'
_diffrn_ambient_temperature 293(2)
_diffrn_measured_fraction_theta_full 0.997
_diffrn_measured_fraction_theta_max 0.997
_diffrn_measurement_device_type 'multiwire proportional'
_diffrn_measurement_method 'phi and omega scans'
_diffrn_radiation_monochromator graphite
_diffrn_radiation_type MoK\a
_diffrn_radiation_wavelength 0.71073
_diffrn_reflns_av_R_equivalents 0.0560
_diffrn_reflns_av_unetI/netI 0.0598
_diffrn_reflns_Laue_measured_fraction_full 0.997
_diffrn_reflns_Laue_measured_fraction_max 0.997
_diffrn_reflns_limit_h_max 9
_diffrn_reflns_limit_h_min -9
_diffrn_reflns_limit_k_max 26
_diffrn_reflns_limit_k_min -27
_diffrn_reflns_limit_l_max 22
_diffrn_reflns_limit_l_min -22
_diffrn_reflns_number 18810
_diffrn_reflns_point_group_measured_fraction_full 0.997
_diffrn_reflns_point_group_measured_fraction_max 0.997
_diffrn_reflns_theta_full 25.242
_diffrn_reflns_theta_max 25.500
_diffrn_reflns_theta_min 3.275
_exptl_absorpt_coefficient_mu 22.964
_exptl_absorpt_correction_T_max 1.00000
_exptl_absorpt_correction_T_min 0.18844
_exptl_absorpt_correction_type multi-scan
_exptl_absorpt_process_details
;
CrysAlisPro, Agilent Technologies,
Version 1.171.37.35 (release 13-08-2014 CrysAlis171 .NET)
(compiled Aug 13 2014,18:06:01)
Empirical absorption correction using spherical harmonics,
 implemented in SCALE3 ABSPACK scaling algorithm.
;
_exptl_crystal_colour 'light yellow'
_exptl_crystal_colour_modifier light
_exptl_crystal_colour_primary yellow
_exptl_crystal_density_diffrn 3.762
_exptl_crystal_density_method 'not measured'
_exptl_crystal_description block
_exptl_crystal_F_000 3148
_exptl_crystal_preparation 'photoconductive property'
_exptl_crystal_size_max 0.26
_exptl_crystal_size_mid 0.25
_exptl_crystal_size_min 0.2
_refine_diff_density_max 2.159
_refine_diff_density_min -1.628
_refine_diff_density_rms 0.275
_refine_ls_extinction_coef 0.000792(8)
_refine_ls_extinction_expression Fc^*^=kFc[1+0.001xFc^2^\l^3^/sin(2\q)]^-1/4^
_refine_ls_extinction_method 'SHELXL-2014/7 (Sheldrick 2014'
_refine_ls_goodness_of_fit_ref 1.034
_refine_ls_hydrogen_treatment constr
_refine_ls_matrix_type full
_refine_ls_number_parameters 245
_refine_ls_number_reflns 6086
_refine_ls_number_restraints 0
_refine_ls_restrained_S_all 1.034
_refine_ls_R_factor_all 0.0597
_refine_ls_R_factor_gt 0.0407
_refine_ls_shift/su_max 0.005
_refine_ls_shift/su_mean 0.000
_refine_ls_structure_factor_coef Fsqd
_refine_ls_weighting_details 'w=1/[\s^2^(Fo^2^)+(0.0334P)^2^] where P=(Fo^2^+2Fc^2^)/3'
_refine_ls_weighting_scheme calc
_refine_ls_wR_factor_gt 0.0817
_refine_ls_wR_factor_ref 0.0922
_reflns_Friedel_coverage 0.000
_reflns_number_gt 4666
_reflns_number_total 6086
_reflns_threshold_expression 'I > 2\s(I)'
_cod_data_source_file c9tc01967g2.cif
_cod_data_source_block EtBpy-Pb3I8
_cod_database_code 7237850
_shelx_space_group_comment
;
The symmetry employed for this shelxl refinement is uniquely defined
by the following loop, which should always be used as a source of
symmetry information in preference to the above space-group names.
They are only intended as comments.
;
_shelx_estimated_absorpt_t_max 'not measured'
_shelx_estimated_absorpt_t_min 'not measured'
_olex2_refinement_description
;
1. Fixed Uiso
 At 1.2 times of:
  All C(H) groups, All C(H,H) groups
 At 1.5 times of:
  All C(H,H,H) groups
2.a Secondary CH2 refined with riding coordinates:
 C3(H3A,H3B), C11(H11A,H11B), C13(H13A,H13B)
2.b Me refined with riding coordinates:
 C12(H12A,H12B,H12C), C14(H14A,H14B,H14C)
2.c Aromatic/amide H refined with riding coordinates:
 C1(H1), C2(H2), C4(H4), C7(H7), C8(H8), C9(H9), C10(H10)
;
_shelx_shelxl_version_number 2014/7
_olex2_submission_special_instructions 'No special instructions were received'

loop_
_space_group_symop_operation_xyz
'x, y, z'
'-x+1/2, y+1/2, -z+1/2'
'-x, -y, -z'
'x-1/2, -y-1/2, z-1/2'

loop_
_atom_site_label
_atom_site_type_symbol
_atom_site_fract_x
_atom_site_fract_y
_atom_site_fract_z
_atom_site_U_iso_or_equiv
_atom_site_adp_type
_atom_site_occupancy
_atom_site_site_symmetry_order
_atom_site_calc_flag
_atom_site_refinement_flags_posn
Pb1 Pb 0.97050(2) -0.02906(2) 0.73182(2) 0.03674(5) Uani 1 1 d .
Pb2 Pb 1.25274(2) 0.05039(2) 0.53560(2) 0.03436(5) Uani 1 1 d .
Pb3 Pb 0.53809(2) 0.12880(2) 0.34227(2) 0.03866(5) Uani 1 1 d .
I1 I 0.88697(5) 0.01261(2) 0.87906(2) 0.06400(11) Uani 1 1 d .
I2 I 1.10527(4) 0.09704(2) 0.67657(2) 0.04421(9) Uani 1 1 d .
I3 I 1.61175(3) 0.00745(2) 0.61792(2) 0.03515(8) Uani 1 1 d .
I4 I 1.42608(4) 0.16944(2) 0.50218(2) 0.05120(10) Uani 1 1 d .
I5 I 0.90560(3) 0.08240(2) 0.43617(2) 0.03694(8) Uani 1 1 d .
I6 I 0.66383(4) 0.06076(2) 0.20277(2) 0.04543(9) Uani 1 1 d .
I7 I 0.68844(4) 0.24613(2) 0.31033(2) 0.06194(11) Uani 1 1 d .
I8 I 0.19515(4) 0.15658(2) 0.25190(2) 0.06220(12) Uani 1 1 d .
N1 N 0.1924(5) 0.31875(19) 0.5318(2) 0.0606(14) Uani 1 1 d .
N2 N 0.0063(5) 0.36737(17) 0.3710(2) 0.0542(13) Uani 1 1 d .
C1 C 0.1860(7) 0.2951(2) 0.5980(3) 0.081(2) Uani 1 1 d .
H1 H 0.2674 0.3056 0.6358 0.097 Uiso 1 1 calc R
C2 C 0.0617(8) 0.2558(3) 0.6110(4) 0.090(2) Uani 1 1 d .
H2 H 0.0511 0.2424 0.6584 0.108 Uiso 1 1 calc R
C3 C -0.0530(8) 0.2352(2) 0.5510(3) 0.083(2) Uani 1 1 d .
H3A H -0.0448 0.1930 0.5489 0.099 Uiso 1 1 calc R
H3B H -0.1694 0.2448 0.5608 0.099 Uiso 1 1 calc R
C4 C -0.0238(6) 0.2569(2) 0.4856(3) 0.0670(18) Uani 1 1 d .
H4 H -0.0840 0.2409 0.4443 0.080 Uiso 1 1 calc R
C5 C 0.0897(7) 0.3015(2) 0.4752(3) 0.0694(19) Uani 1 1 d .
C6 C 0.1180(6) 0.3266(2) 0.4009(3) 0.0499(15) Uani 1 1 d .
C7 C 0.2301(6) 0.3028(2) 0.3590(3) 0.0537(16) Uani 1 1 d .
H7 H 0.3037 0.2736 0.3779 0.064 Uiso 1 1 calc R
C8 C 0.2376(7) 0.3213(2) 0.2871(3) 0.0641(17) Uani 1 1 d .
H8 H 0.3176 0.3054 0.2582 0.077 Uiso 1 1 calc R
C9 C 0.1276(7) 0.3625(2) 0.2599(3) 0.0642(18) Uani 1 1 d .
H9 H 0.1284 0.3746 0.2114 0.077 Uiso 1 1 calc R
C10 C 0.0166(6) 0.3862(2) 0.3033(3) 0.0625(18) Uani 1 1 d .
H10 H -0.0545 0.4164 0.2854 0.075 Uiso 1 1 calc R
C11 C -0.1452(8) 0.3913(3) 0.4104(4) 0.099(3) Uani 1 1 d .
H11A H -0.2297 0.4084 0.3748 0.119 Uiso 1 1 calc R
H11B H -0.1994 0.3597 0.4350 0.119 Uiso 1 1 calc R
C12 C -0.0869(9) 0.4338(3) 0.4620(4) 0.104(3) Uani 1 1 d .
H12A H -0.1819 0.4484 0.4862 0.156 Uiso 1 1 calc R
H12B H -0.0043 0.4167 0.4975 0.156 Uiso 1 1 calc R
H12C H -0.0346 0.4653 0.4374 0.156 Uiso 1 1 calc R
C13 C 0.3266(6) 0.3662(2) 0.5260(3) 0.0614(17) Uani 1 1 d .
H13A H 0.3088 0.3851 0.4785 0.074 Uiso 1 1 calc R
H13B H 0.3147 0.3955 0.5635 0.074 Uiso 1 1 calc R
C14 C 0.4959(8) 0.3417(3) 0.5349(5) 0.119(3) Uani 1 1 d .
H14A H 0.5790 0.3722 0.5311 0.179 Uiso 1 1 calc R
H14B H 0.5140 0.3235 0.5822 0.179 Uiso 1 1 calc R
H14C H 0.5081 0.3131 0.4973 0.179 Uiso 1 1 calc R

loop_
_atom_site_aniso_label
_atom_site_aniso_U_11
_atom_site_aniso_U_22
_atom_site_aniso_U_33
_atom_site_aniso_U_23
_atom_site_aniso_U_13
_atom_site_aniso_U_12
Pb1 0.04131(9) 0.03376(9) 0.03503(9) -0.00103(8) 0.00262(7) -0.00035(7)
Pb2 0.03658(8) 0.03199(9) 0.03424(8) 0.00230(8) 0.00149(7) 0.00121(7)
Pb3 0.04308(9) 0.02812(9) 0.04523(10) 0.00156(8) 0.00636(8) 0.00159(7)
I1 0.0873(2) 0.0611(2) 0.04623(18) -0.00837(18) 0.02119(16) 0.01683(18)
I2 0.05827(17) 0.03229(16) 0.04321(16) -0.00461(14) 0.01100(14) -0.00122(14)
I3 0.03628(13) 0.03061(15) 0.03776(15) -0.00184(13) -0.00131(12) 0.00194(12)
I4 0.06966(19) 0.03128(17) 0.05476(18) 0.00003(15) 0.01746(15) -0.00311(15)
I5 0.03857(14) 0.03292(15) 0.03829(15) -0.00023(14) -0.00253(12) 0.00308(13)
I6 0.04440(15) 0.04791(18) 0.04394(17) -0.00411(15) 0.00359(13) 0.00634(14)
I7 0.0661(2) 0.04118(19) 0.0766(2) 0.01354(18) -0.00522(18) -0.01470(16)
I8 0.05255(18) 0.03807(18) 0.0931(3) 0.0085(2) -0.01008(18) -0.00349(15)
N1 0.072(2) 0.074(3) 0.036(2) -0.007(2) 0.0033(19) 0.018(2)
N2 0.064(2) 0.043(2) 0.060(2) 0.007(2) 0.0264(19) 0.0133(19)
C1 0.128(4) 0.074(4) 0.041(3) 0.004(3) 0.011(3) -0.053(3)
C2 0.133(5) 0.069(4) 0.071(4) 0.001(3) 0.030(4) -0.011(4)
C3 0.128(5) 0.047(3) 0.074(4) 0.008(3) 0.014(4) -0.018(3)
C4 0.075(3) 0.058(3) 0.069(4) 0.006(3) 0.016(3) -0.041(2)
C5 0.106(4) 0.050(3) 0.053(3) -0.015(3) 0.017(3) 0.011(3)
C6 0.074(3) 0.035(3) 0.043(3) 0.006(2) 0.016(2) 0.014(2)
C7 0.077(3) 0.035(3) 0.050(3) 0.006(2) 0.013(2) 0.019(2)
C8 0.113(4) 0.046(3) 0.037(3) 0.006(2) 0.025(3) 0.021(3)
C9 0.112(4) 0.038(3) 0.039(3) 0.019(2) -0.013(3) -0.003(3)
C10 0.073(3) 0.048(3) 0.065(3) 0.016(3) -0.008(3) 0.021(3)
C11 0.101(4) 0.077(4) 0.121(6) -0.011(4) 0.019(4) 0.003(4)
C12 0.151(6) 0.080(5) 0.083(5) -0.009(4) 0.020(4) -0.002(4)
C13 0.098(3) 0.034(3) 0.051(3) -0.006(2) -0.004(3) -0.028(3)
C14 0.100(4) 0.088(5) 0.161(7) 0.002(5) -0.034(5) -0.025(4)

loop_
_atom_type_symbol
_atom_type_description
_atom_type_scat_dispersion_real
_atom_type_scat_dispersion_imag
_atom_type_scat_source
C C 0.0033 0.0016 'International Tables Vol C Tables 4.2.6.8 and 6.1.1.4'
H H 0.0000 0.0000 'International Tables Vol C Tables 4.2.6.8 and 6.1.1.4'
N N 0.0061 0.0033 'International Tables Vol C Tables 4.2.6.8 and 6.1.1.4'
I I -0.4742 1.8119 'International Tables Vol C Tables 4.2.6.8 and 6.1.1.4'
Pb Pb -3.3944 10.1111 'International Tables Vol C Tables 4.2.6.8 and 6.1.1.4'

loop_
_geom_angle_atom_site_label_1
_geom_angle_atom_site_label_2
_geom_angle_atom_site_label_3
_geom_angle
_geom_angle_site_symmetry_1
_geom_angle_site_symmetry_3
I1 Pb1 I2 95.688(10) . .
I1 Pb1 I6 89.653(10) . 3_756
I1 Pb1 I8 94.853(12) . 3_656
I6 Pb1 I2 90.804(9) 3_756 .
I6 Pb1 I8 96.795(10) 3_756 3_656
I8 Pb1 I2 167.033(11) 3_656 .
I2 Pb2 I3 175.702(9) . 3_856
I2 Pb2 I3 95.102(9) . .
I2 Pb2 I4 93.542(10) . .
I2 Pb2 I5 90.844(9) . 3_756
I2 Pb2 I5 91.971(9) . .
I3 Pb2 I3 86.818(9) . 3_856
I3 Pb2 I5 88.315(8) . 3_756
I4 Pb2 I3 88.938(9) . .
I4 Pb2 I3 90.335(9) . 3_856
I4 Pb2 I5 175.016(10) . 3_756
I4 Pb2 I5 92.895(9) . .
I5 Pb2 I3 85.362(8) 3_756 3_856
I5 Pb2 I3 85.973(8) . 3_856
I5 Pb2 I3 172.572(9) . .
I5 Pb2 I5 89.315(8) . 3_756
I4 Pb3 I5 85.265(9) 1_455 .
I6 Pb3 I4 167.035(10) . 1_455
I6 Pb3 I5 86.879(9) . .
I7 Pb3 I4 93.433(10) . 1_455
I7 Pb3 I5 92.803(9) . .
I7 Pb3 I6 97.241(11) . .
I7 Pb3 I8 92.791(10) . .
I8 Pb3 I4 97.591(11) . 1_455
I8 Pb3 I5 173.555(10) . .
I8 Pb3 I6 89.242(10) . .
Pb2 I2 Pb1 96.123(9) . .
Pb2 I3 Pb2 93.182(9) . 3_856
Pb2 I4 Pb3 94.703(10) . 1_655
Pb2 I5 Pb2 90.685(8) . 3_756
Pb2 I5 Pb3 93.059(8) 3_756 .
Pb2 I5 Pb3 174.042(11) . .
Pb1 I6 Pb3 98.254(10) 3_756 .
Pb3 I8 Pb1 95.857(10) . 3_656
C1 N1 C13 115.8(4) . .
C5 N1 C1 121.7(5) . .
C5 N1 C13 122.6(4) . .
C6 N2 C11 123.3(4) . .
C10 N2 C6 120.8(4) . .
C10 N2 C11 115.8(4) . .
N1 C1 H1 119.6 . .
N1 C1 C2 120.7(5) . .
C2 C1 H1 119.6 . .
C1 C2 H2 120.2 . .
C1 C2 C3 119.5(6) . .
C3 C2 H2 120.2 . .
C2 C3 H3A 108.6 . .
C2 C3 H3B 108.6 . .
H3A C3 H3B 107.6 . .
C4 C3 C2 114.8(5) . .
C4 C3 H3A 108.6 . .
C4 C3 H3B 108.6 . .
C3 C4 H4 117.9 . .
C3 C4 C5 124.3(5) . .
C5 C4 H4 117.9 . .
N1 C5 C4 118.2(5) . .
N1 C5 C6 117.8(5) . .
C4 C5 C6 123.6(5) . .
N2 C6 C5 118.9(4) . .
C7 C6 N2 118.8(4) . .
C7 C6 C5 121.2(4) . .
C6 C7 H7 119.8 . .
C6 C7 C8 120.4(4) . .
C8 C7 H7 119.8 . .
C7 C8 H8 120.4 . .
C9 C8 C7 119.1(5) . .
C9 C8 H8 120.4 . .
C8 C9 H9 120.3 . .
C10 C9 C8 119.5(5) . .
C10 C9 H9 120.3 . .
N2 C10 C9 121.3(5) . .
N2 C10 H10 119.4 . .
C9 C10 H10 119.4 . .
N2 C11 H11A 109.6 . .
N2 C11 H11B 109.6 . .
H11A C11 H11B 108.2 . .
C12 C11 N2 110.1(5) . .
C12 C11 H11A 109.6 . .
C12 C11 H11B 109.6 . .
C11 C12 H12A 109.5 . .
C11 C12 H12B 109.5 . .
C11 C12 H12C 109.5 . .
H12A C12 H12B 109.5 . .
H12A C12 H12C 109.5 . .
H12B C12 H12C 109.5 . .
N1 C13 H13A 109.5 . .
N1 C13 H13B 109.5 . .
H13A C13 H13B 108.1 . .
C14 C13 N1 110.5(4) . .
C14 C13 H13A 109.5 . .
C14 C13 H13B 109.5 . .
C13 C14 H14A 109.5 . .
C13 C14 H14B 109.5 . .
C13 C14 H14C 109.5 . .
H14A C14 H14B 109.5 . .
H14A C14 H14C 109.5 . .
H14B C14 H14C 109.5 . .

loop_
_geom_bond_atom_site_label_1
_geom_bond_atom_site_label_2
_geom_bond_distance
_geom_bond_site_symmetry_2
Pb1 I1 2.9846(4) .
Pb1 I2 3.2652(4) .
Pb1 I6 3.0929(3) 3_756
Pb1 I8 3.2197(4) 3_656
Pb2 I2 3.1067(4) .
Pb2 I3 3.2259(3) .
Pb2 I3 3.3609(4) 3_856
Pb2 I4 3.1296(4) .
Pb2 I5 3.3410(3) 3_756
Pb2 I5 3.2219(3) .
Pb3 I4 3.2633(4) 1_455
Pb3 I5 3.3922(3) .
Pb3 I6 3.2178(4) .
Pb3 I7 3.0112(4) .
Pb3 I8 3.0956(4) .
I3 Pb2 3.3611(4) 3_856
I4 Pb3 3.2632(4) 1_655
I5 Pb2 3.3411(3) 3_756
I6 Pb1 3.0930(3) 3_756
I8 Pb1 3.2197(4) 3_656
N1 C1 1.332(7) .
N1 C5 1.317(6) .
N1 C13 1.522(6) .
N2 C6 1.362(6) .
N2 C10 1.320(7) .
N2 C11 1.543(8) .
C1 H1 0.9300 .
C1 C2 1.363(8) .
C2 H2 0.9300 .
C2 C3 1.437(8) .
C3 H3A 0.9700 .
C3 H3B 0.9700 .
C3 C4 1.335(8) .
C4 H4 0.9300 .
C4 C5 1.377(7) .
C5 C6 1.511(7) .
C6 C7 1.332(7) .
C7 H7 0.9300 .
C7 C8 1.388(7) .
C8 H8 0.9300 .
C8 C9 1.345(7) .
C9 H9 0.9300 .
C9 C10 1.342(7) .
C10 H10 0.9300 .
C11 H11A 0.9700 .
C11 H11B 0.9700 .
C11 C12 1.402(9) .
C12 H12A 0.9600 .
C12 H12B 0.9600 .
C12 H12C 0.9600 .
C13 H13A 0.9700 .
C13 H13B 0.9700 .
C13 C14 1.436(8) .
C14 H14A 0.9600 .
C14 H14B 0.9600 .
C14 H14C 0.9600 .

loop_
_geom_torsion_atom_site_label_1
_geom_torsion_atom_site_label_2
_geom_torsion_atom_site_label_3
_geom_torsion_atom_site_label_4
_geom_torsion
N1 C1 C2 C3 6.3(9)
N1 C5 C6 N2 -105.9(6)
N1 C5 C6 C7 85.9(6)
N2 C6 C7 C8 2.9(7)
C1 N1 C5 C4 -1.4(8)
C1 N1 C5 C6 -174.1(5)
C1 N1 C13 C14 68.7(6)
C1 C2 C3 C4 0.9(9)
C2 C3 C4 C5 -8.7(9)
C3 C4 C5 N1 9.3(8)
C3 C4 C5 C6 -178.4(5)
C4 C5 C6 N2 81.8(6)
C4 C5 C6 C7 -86.4(7)
C5 N1 C1 C2 -6.1(8)
C5 N1 C13 C14 -110.6(6)
C5 C6 C7 C8 171.1(5)
C6 N2 C10 C9 5.5(7)
C6 N2 C11 C12 79.5(7)
C6 C7 C8 C9 -1.6(8)
C7 C8 C9 C10 2.0(8)
C8 C9 C10 N2 -4.0(8)
C10 N2 C6 C5 -173.4(4)
C10 N2 C6 C7 -4.9(7)
C10 N2 C11 C12 -104.5(6)
C11 N2 C6 C5 2.5(7)
C11 N2 C6 C7 170.9(5)
C11 N2 C10 C9 -170.6(5)
C13 N1 C1 C2 174.5(5)
C13 N1 C5 C4 178.0(5)
C13 N1 C5 C6 5.2(7)
